data_7056904
loop_
_publ_author_name
'Yuan, Shifang'
'Wang, Lijing'
'Huang, Chuanbing'
'Niu, Chunxia'
'Xiang, Kai'
'Xu, Caihong'
'Solan, Gregory A.'
'Ma, Hongwei'
'Sun, Wen-Hua'

_publ_section_title
;
 Azasilicon-bridged heterocyclic arylamines: syntheses, structures and
 photophysical properties
;
_journal_issue 4
_journal_name_full 'New Journal of Chemistry'
_journal_page_first 3102
_journal_paper_doi 10.1039/C7NJ03876C
_journal_volume 42
_journal_year 2018
_chemical_formula_sum 'C42 H50.5 N2 Si2'
_chemical_formula_weight 639.52
_space_group_crystal_system monoclinic
_space_group_IT_number 14
_space_group_name_Hall '-P 2ybc'
_space_group_name_H-M_alt 'P 1 21/c 1'
_symmetry_space_group_name_Hall '-P 2ybc'
_symmetry_space_group_name_H-M 'P 1 21/c 1'
_atom_sites_solution_hydrogens geom
_audit_creation_method SHELXL-2014/7
_audit_update_record
;
2018-01-06 deposited with the CCDC.
2018-01-15 downloaded from the CCDC.
;
_cell_angle_alpha 90
_cell_angle_beta 90.115(6)
_cell_angle_gamma 90
_cell_formula_units_Z 2
_cell_length_a 10.558(3)
_cell_length_b 13.688(5)
_cell_length_c 12.845(4)
_cell_measurement_reflns_used 1538
_cell_measurement_temperature 200(2)
_cell_measurement_theta_max 21.0955
_cell_measurement_theta_min 2.1765
_cell_volume 1856.3(10)
_computing_cell_refinement 'Apex2(Bruker 2009)'
_computing_data_collection 'Apex2(Bruker 2009)'
_computing_data_reduction 'Apex2(Bruker 2009)'
_computing_molecular_graphics 'Olex2 (Dolomanov et al., 2009)'
_computing_publication_material 'Olex2 (Dolomanov et al., 2009)'
_computing_structure_refinement 'SHELXL-2014/7 (Sheldrick, 2014)'
_computing_structure_solution 'SIR2004 (Burla et al., 2007)'
_diffrn_ambient_temperature 200(2)
_diffrn_measured_fraction_theta_full 1.000
_diffrn_measured_fraction_theta_max 1.000
_diffrn_measurement_device_type 'Bruker ApexII CCD'
_diffrn_measurement_method '\f and \w scans'
_diffrn_radiation_type MoK\a
_diffrn_radiation_wavelength 0.71073
_diffrn_reflns_av_R_equivalents 0.0623
_diffrn_reflns_av_unetI/netI 0.0680
_diffrn_reflns_Laue_measured_fraction_full 1.000
_diffrn_reflns_Laue_measured_fraction_max 1.000
_diffrn_reflns_limit_h_max 5
_diffrn_reflns_limit_h_min -12
_diffrn_reflns_limit_k_max 16
_diffrn_reflns_limit_k_min -16
_diffrn_reflns_limit_l_max 15
_diffrn_reflns_limit_l_min -15
_diffrn_reflns_number 7939
_diffrn_reflns_point_group_measured_fraction_full 1.000
_diffrn_reflns_point_group_measured_fraction_max 1.000
_diffrn_reflns_theta_full 25.049
_diffrn_reflns_theta_max 25.049
_diffrn_reflns_theta_min 1.929
_diffrn_source 'sealed tube'
_exptl_absorpt_coefficient_mu 0.126
_exptl_absorpt_correction_T_max 0.7457
_exptl_absorpt_correction_T_min 0.6177
_exptl_absorpt_correction_type multi-scan
_exptl_absorpt_process_details
;
SADABS-2008/1 (Bruker,2008) was used for absorption correction.
wR2(int) was 0.0743 before and 0.0418 after correction.
The Ratio of minimum to maximum transmission is 0.8283.
The \l/2 correction factor is 0.0015.
;
_exptl_crystal_colour yellow
_exptl_crystal_density_diffrn 1.144
_exptl_crystal_description block
_exptl_crystal_F_000 689
_exptl_crystal_size_max 0.350
_exptl_crystal_size_mid 0.330
_exptl_crystal_size_min 0.320
_exptl_transmission_factor_max 0.961
_exptl_transmission_factor_min 0.957
_refine_diff_density_max 0.505
_refine_diff_density_min -0.402
_refine_diff_density_rms 0.058
_refine_ls_extinction_method none
_refine_ls_goodness_of_fit_ref 1.003
_refine_ls_hydrogen_treatment constr
_refine_ls_matrix_type full
_refine_ls_number_parameters 215
_refine_ls_number_reflns 3286
_refine_ls_number_restraints 6
_refine_ls_restrained_S_all Infinity
_refine_ls_R_factor_all 0.1062
_refine_ls_R_factor_gt 0.0614
_refine_ls_shift/su_max 0.023
_refine_ls_shift/su_mean 0.000
_refine_ls_structure_factor_coef Fsqd
_refine_ls_weighting_details 'w=1/[\s^2^(Fo^2^)+(0.0969P)^2^+0.8623P] where P=(Fo^2^+2Fc^2^)/3'
_refine_ls_weighting_scheme calc
_refine_ls_wR_factor_gt 0.1629
_refine_ls_wR_factor_ref 0.1931
_reflns_Friedel_coverage 0.000
_reflns_number_gt 2031
_reflns_number_total 3286
_reflns_threshold_expression 'I > 2\s(I)'
_cod_data_source_file c7nj03876c2.cif
_cod_data_source_block CCDC1576209
_cod_depositor_comments 'Adding full bibliography for 7056899--7056909.cif.'
_cod_original_cell_volume 1856.4(10)
_cod_original_formula_sum 'C42 H50.50 N2 Si2'
_cod_database_code 7056904
_shelx_shelxl_version_number 2014/7
_shelx_space_group_comment
;
The symmetry employed for this shelxl refinement is uniquely defined
by the following loop, which should always be used as a source of
symmetry information in preference to the above space-group names.
They are only intended as comments.
;
_shelx_estimated_absorpt_t_min 0.957
_shelx_estimated_absorpt_t_max 0.961

loop_
_space_group_symop_operation_xyz
'x, y, z'
'-x, y+1/2, -z+1/2'
'-x, -y, -z'
'x, -y-1/2, z-1/2'

loop_
_atom_site_label
_atom_site_type_symbol
_atom_site_fract_x
_atom_site_fract_y
_atom_site_fract_z
_atom_site_U_iso_or_equiv
_atom_site_adp_type
_atom_site_occupancy
_atom_site_site_symmetry_order
_atom_site_calc_flag
_atom_site_refinement_flags_posn
_atom_site_refinement_flags_adp
_atom_site_refinement_flags_occupancy
_atom_site_disorder_assembly
_atom_site_disorder_group
N1 N 0.8185(2) 0.06423(19) 0.4200(2) 0.0409(7) Uani 1 1 d . . . . .
Si1 Si 0.79874(8) -0.00075(7) 0.53795(7) 0.0427(3) Uani 1 1 d . . . . .
C1 C 0.9453(3) 0.0619(2) 0.3855(2) 0.0387(7) Uani 1 1 d . . . . .
C2 C 0.9800(3) 0.1052(2) 0.2837(2) 0.0420(8) Uani 1 1 d . . . . .
C3 C 0.9586(4) 0.2026(3) 0.2605(3) 0.0610(10) Uani 1 1 d . . . . .
H3A H 0.9196 0.2436 0.3108 0.073 Uiso 1 1 calc R U . . .
C4 C 0.9930(4) 0.2408(3) 0.1656(4) 0.0762(13) Uani 1 1 d . . . . .
H4A H 0.9786 0.3080 0.1515 0.091 Uiso 1 1 calc R U . . .
C5 C 1.0480(4) 0.1828(4) 0.0914(3) 0.0762(13) Uani 1 1 d . . . . .
H5A H 1.0702 0.2092 0.0255 0.091 Uiso 1 1 calc R U . . .
C6 C 1.0705(4) 0.0866(4) 0.1130(3) 0.0772(13) Uani 1 1 d . . . . .
H6A H 1.1083 0.0459 0.0619 0.093 Uiso 1 1 calc R U . . .
C7 C 1.0381(4) 0.0481(3) 0.2098(3) 0.0640(11) Uani 1 1 d . . . . .
H7A H 1.0565 -0.0183 0.2249 0.077 Uiso 1 1 calc R U . . .
C8 C 0.9712(3) -0.0189(2) 0.5480(2) 0.0418(8) Uani 1 1 d . . . . .
C9 C 0.7171(3) 0.0917(2) 0.3512(2) 0.0433(8) Uani 1 1 d . . . . .
C10 C 0.65778(2) 0.18173(2) 0.36612(2) 0.0516(9) Uani 1 1 d D . . . .
C11 C 0.5568(4) 0.2065(3) 0.3008(3) 0.0622(11) Uani 1 1 d . . . . .
H11A H 0.5169 0.2683 0.3089 0.075 Uiso 1 1 calc R U . . .
C12 C 0.5135(4) 0.1437(3) 0.2250(3) 0.0657(11) Uani 1 1 d . . . . .
C13 C 0.5742(4) 0.0566(3) 0.2116(3) 0.0602(10) Uani 1 1 d . . . . .
H13A H 0.5459 0.0139 0.1581 0.072 Uiso 1 1 calc R U . . .
C14 C 0.6756(3) 0.0282(2) 0.2734(3) 0.0466(9) Uani 1 1 d . . . . .
C15 C 0.69536(2) 0.25206(2) 0.45345(2) 0.0754(13) Uani 0.29(3) 1 d D . P A 1
H15A H 0.7876 0.2462 0.4661 0.091 Uiso 0.29(3) 1 calc R U P A 1
H15B H 0.6513 0.2325 0.5181 0.091 Uiso 0.29(3) 1 calc R U P A 1
C16 C 0.66387(2) 0.35889(2) 0.42976(2) 0.130(3) Uani 0.29(3) 1 d D . P A 1
H16A H 0.6902 0.3999 0.4885 0.195 Uiso 0.29(3) 1 calc R U P A 1
H16B H 0.7088 0.3795 0.3668 0.195 Uiso 0.29(3) 1 calc R U P A 1
H16C H 0.5724 0.3657 0.4188 0.195 Uiso 0.29(3) 1 calc R U P A 1
C15' C 0.70275(2) 0.25051(2) 0.45250(2) 0.0754(13) Uani 0.71(3) 1 d D . P A 2
H15C H 0.7382 0.2281 0.5162 0.091 Uiso 0.71(3) 1 calc R U P A 2
C16' C 0.68521(2) 0.35880(2) 0.42671(2) 0.130(3) Uani 0.71(3) 1 d D . P A 2
H16D H 0.7158 0.3986 0.4850 0.195 Uiso 0.71(3) 1 calc R U P A 2
H16E H 0.7334 0.3749 0.3639 0.195 Uiso 0.71(3) 1 calc R U P A 2
H16F H 0.5952 0.3723 0.4147 0.195 Uiso 0.71(3) 1 calc R U P A 2
C17 C 0.4013(5) 0.1697(4) 0.1562(4) 0.1043(18) Uani 1 1 d . . . . .
H17A H 0.3689 0.2342 0.1758 0.156 Uiso 1 1 calc R U . . .
H17B H 0.4281 0.1708 0.0833 0.156 Uiso 1 1 calc R U . . .
H17C H 0.3344 0.1208 0.1653 0.156 Uiso 1 1 calc R U . . .
C18 C 0.7351(4) -0.0704(3) 0.2571(3) 0.0641(11) Uani 1 1 d . . . . .
H18A H 0.8174 -0.0716 0.2942 0.077 Uiso 1 1 calc R U . . .
H18B H 0.6801 -0.1203 0.2898 0.077 Uiso 1 1 calc R U . . .
C19 C 0.7571(5) -0.0990(4) 0.1466(3) 0.0900(15) Uani 1 1 d . . . . .
H19A H 0.7959 -0.1640 0.1443 0.135 Uiso 1 1 calc R U . . .
H19B H 0.6761 -0.1003 0.1093 0.135 Uiso 1 1 calc R U . . .
H19C H 0.8138 -0.0515 0.1137 0.135 Uiso 1 1 calc R U . . .
C20 C 0.7056(4) -0.1146(3) 0.5221(3) 0.0663(11) Uani 1 1 d . . . . .
H20A H 0.6978 -0.1474 0.5896 0.100 Uiso 1 1 calc R U . . .
H20B H 0.6211 -0.0986 0.4954 0.100 Uiso 1 1 calc R U . . .
H20C H 0.7488 -0.1580 0.4729 0.100 Uiso 1 1 calc R U . . .
C21 C 0.7129(4) 0.0702(3) 0.6388(3) 0.0641(11) Uani 1 1 d . . . . .
H21A H 0.7048 0.0307 0.7021 0.096 Uiso 1 1 calc R U . . .
H21B H 0.7601 0.1300 0.6547 0.096 Uiso 1 1 calc R U . . .
H21C H 0.6284 0.0873 0.6129 0.096 Uiso 1 1 calc R U . . .

loop_
_atom_site_aniso_label
_atom_site_aniso_U_11
_atom_site_aniso_U_22
_atom_site_aniso_U_33
_atom_site_aniso_U_23
_atom_site_aniso_U_13
_atom_site_aniso_U_12
N1 0.0348(15) 0.0486(17) 0.0393(15) 0.0016(12) -0.0069(12) 0.0039(12)
Si1 0.0369(5) 0.0545(6) 0.0368(5) 0.0010(4) -0.0026(4) 0.0027(4)
C1 0.0370(17) 0.0425(19) 0.0367(17) -0.0036(14) -0.0044(14) 0.0011(15)
C2 0.0378(18) 0.050(2) 0.0384(18) 0.0042(15) -0.0079(14) -0.0002(15)
C3 0.061(2) 0.059(3) 0.063(3) 0.011(2) 0.002(2) 0.002(2)
C4 0.069(3) 0.072(3) 0.088(3) 0.033(3) -0.002(3) 0.001(2)
C5 0.067(3) 0.107(4) 0.055(3) 0.032(3) 0.002(2) -0.007(3)
C6 0.084(3) 0.099(4) 0.048(2) 0.006(2) 0.012(2) 0.010(3)
C7 0.076(3) 0.072(3) 0.044(2) 0.006(2) 0.0090(19) 0.009(2)
C8 0.0410(18) 0.049(2) 0.0355(16) 0.0004(15) -0.0044(14) 0.0036(15)
C9 0.0377(18) 0.049(2) 0.0429(19) 0.0081(15) -0.0031(15) -0.0005(15)
C10 0.047(2) 0.047(2) 0.061(2) 0.0016(17) -0.0063(17) 0.0067(17)
C11 0.054(2) 0.060(2) 0.072(3) 0.008(2) -0.010(2) 0.0184(19)
C12 0.053(2) 0.077(3) 0.067(3) 0.015(2) -0.018(2) 0.009(2)
C13 0.061(2) 0.067(3) 0.053(2) 0.0027(19) -0.0190(19) -0.011(2)
C14 0.051(2) 0.048(2) 0.0405(19) 0.0028(15) -0.0115(16) -0.0042(16)
C15 0.095(3) 0.056(2) 0.075(3) -0.007(2) -0.024(3) 0.015(2)
C16 0.209(8) 0.065(3) 0.116(5) -0.020(3) -0.017(5) 0.013(4)
C15' 0.095(3) 0.056(2) 0.075(3) -0.007(2) -0.024(3) 0.015(2)
C16' 0.209(8) 0.065(3) 0.116(5) -0.020(3) -0.017(5) 0.013(4)
C17 0.074(3) 0.123(4) 0.115(4) 0.013(3) -0.052(3) 0.017(3)
C18 0.089(3) 0.053(2) 0.050(2) -0.0075(18) -0.016(2) 0.003(2)
C19 0.109(4) 0.103(4) 0.059(3) -0.021(3) -0.010(3) 0.025(3)
C20 0.064(3) 0.074(3) 0.061(2) 0.006(2) -0.003(2) -0.015(2)
C21 0.059(2) 0.082(3) 0.051(2) -0.004(2) 0.0054(18) 0.009(2)

loop_
_atom_type_symbol
_atom_type_description
_atom_type_scat_dispersion_real
_atom_type_scat_dispersion_imag
_atom_type_scat_source
C C 0.0033 0.0016 'International Tables Vol C Tables 4.2.6.8 and 6.1.1.4'
H H 0.0000 0.0000 'International Tables Vol C Tables 4.2.6.8 and 6.1.1.4'
N N 0.0061 0.0033 'International Tables Vol C Tables 4.2.6.8 and 6.1.1.4'
Si Si 0.0817 0.0704 'International Tables Vol C Tables 4.2.6.8 and 6.1.1.4'

loop_
_geom_angle_atom_site_label_1
_geom_angle_atom_site_label_2
_geom_angle_atom_site_label_3
_geom_angle
_geom_angle_site_symmetry_1
_geom_angle_site_symmetry_3
C1 N1 C9 121.2(3) . .
C1 N1 Si1 111.8(2) . .
C9 N1 Si1 124.7(2) . .
N1 Si1 C8 90.55(13) . .
N1 Si1 C20 113.06(16) . .
C8 Si1 C20 114.74(17) . .
N1 Si1 C21 113.13(16) . .
C8 Si1 C21 120.36(16) . .
C20 Si1 C21 104.9(2) . .
C8 C1 N1 115.3(3) 3_756 .
C8 C1 C2 124.5(3) 3_756 .
N1 C1 C2 120.3(3) . .
C7 C2 C3 118.2(3) . .
C7 C2 C1 119.5(3) . .
C3 C2 C1 122.3(3) . .
C4 C3 C2 120.9(4) . .
C4 C3 H3A 119.6 . .
C2 C3 H3A 119.6 . .
C5 C4 C3 120.6(4) . .
C5 C4 H4A 119.7 . .
C3 C4 H4A 119.7 . .
C6 C5 C4 119.4(4) . .
C6 C5 H5A 120.3 . .
C4 C5 H5A 120.3 . .
C5 C6 C7 120.2(4) . .
C5 C6 H6A 119.9 . .
C7 C6 H6A 119.9 . .
C2 C7 C6 120.8(4) . .
C2 C7 H7A 119.6 . .
C6 C7 H7A 119.6 . .
C1 C8 C8 114.2(4) 3_756 3_756
C1 C8 Si1 137.9(3) 3_756 .
C8 C8 Si1 107.7(3) 3_756 .
C14 C9 C10 120.6(3) . .
C14 C9 N1 120.7(3) . .
C10 C9 N1 118.7(3) . .
C9 C10 C11 118.3(2) . .
C9 C10 C15 122.74(13) . .
C11 C10 C15 118.94(18) . .
C9 C10 C15' 120.30(13) . .
C11 C10 C15' 121.43(18) . .
C12 C11 C10 121.7(3) . .
C12 C11 H11A 119.2 . .
C10 C11 H11A 119.2 . .
C13 C12 C11 118.7(3) . .
C13 C12 C17 119.8(4) . .
C11 C12 C17 121.6(4) . .
C12 C13 C14 122.3(4) . .
C12 C13 H13A 118.8 . .
C14 C13 H13A 118.8 . .
C13 C14 C9 118.4(3) . .
C13 C14 C18 119.6(3) . .
C9 C14 C18 121.9(3) . .
C10 C15 C16 113.554(18) . .
C10 C15 H15A 108.9 . .
C16 C15 H15A 108.9 . .
C10 C15 H15B 108.9 . .
C16 C15 H15B 108.9 . .
H15A C15 H15B 107.7 . .
C15 C16 H16A 109.5 . .
C15 C16 H16B 109.5 . .
H16A C16 H16B 109.5 . .
C15 C16 H16C 109.5 . .
H16A C16 H16C 109.5 . .
H16B C16 H16C 109.5 . .
C10 C15' C16' 113.696(18) . .
C10 C15' H15C 123.2 . .
C16' C15' H15C 123.2 . .
C15' C16' H16D 109.5 . .
C15' C16' H16E 109.5 . .
H16D C16' H16E 109.5 . .
C15' C16' H16F 109.5 . .
H16D C16' H16F 109.5 . .
H16E C16' H16F 109.5 . .
C12 C17 H17A 109.5 . .
C12 C17 H17B 109.5 . .
H17A C17 H17B 109.5 . .
C12 C17 H17C 109.5 . .
H17A C17 H17C 109.5 . .
H17B C17 H17C 109.5 . .
C19 C18 C14 115.7(3) . .
C19 C18 H18A 108.3 . .
C14 C18 H18A 108.3 . .
C19 C18 H18B 108.3 . .
C14 C18 H18B 108.3 . .
H18A C18 H18B 107.4 . .
C18 C19 H19A 109.5 . .
C18 C19 H19B 109.5 . .
H19A C19 H19B 109.5 . .
C18 C19 H19C 109.5 . .
H19A C19 H19C 109.5 . .
H19B C19 H19C 109.5 . .
Si1 C20 H20A 109.5 . .
Si1 C20 H20B 109.5 . .
H20A C20 H20B 109.5 . .
Si1 C20 H20C 109.5 . .
H20A C20 H20C 109.5 . .
H20B C20 H20C 109.5 . .
Si1 C21 H21A 109.5 . .
Si1 C21 H21B 109.5 . .
H21A C21 H21B 109.5 . .
Si1 C21 H21C 109.5 . .
H21A C21 H21C 109.5 . .
H21B C21 H21C 109.5 . .

loop_
_geom_bond_atom_site_label_1
_geom_bond_atom_site_label_2
_geom_bond_distance
_geom_bond_site_symmetry_2
N1 C1 1.412(4) .
N1 C9 1.437(4) .
N1 Si1 1.770(3) .
Si1 C8 1.842(3) .
Si1 C20 1.853(4) .
Si1 C21 1.857(4) .
C1 C8 1.360(4) 3_756
C1 C2 1.483(4) .
C2 C7 1.375(5) .
C2 C3 1.384(5) .
C3 C4 1.376(6) .
C3 H3A 0.9500 .
C4 C5 1.371(6) .
C4 H4A 0.9500 .
C5 C6 1.366(6) .
C5 H5A 0.9500 .
C6 C7 1.393(5) .
C6 H6A 0.9500 .
C7 H7A 0.9500 .
C8 C1 1.360(4) 3_756
C8 C8 1.470(6) 3_756
C9 C14 1.394(4) .
C9 C10 1.396(3) .
C10 C11 1.398(4) .
C10 C15 1.5300(3) .
C10 C15' 1.5300(3) .
C11 C12 1.376(6) .
C11 H11A 0.9500 .
C12 C13 1.365(6) .
C12 C17 1.519(5) .
C13 C14 1.387(5) .
C13 H13A 0.9500 .
C14 C18 1.503(5) .
C15 C16 1.5300(5) .
C15 H15A 0.9900 .
C15 H15B 0.9900 .
C16 H16A 0.9800 .
C16 H16B 0.9800 .
C16 H16C 0.9800 .
C15' C16' 1.5300(5) .
C15' H15C 0.9500 .
C16' H16D 0.9800 .
C16' H16E 0.9800 .
C16' H16F 0.9800 .
C17 H17A 0.9800 .
C17 H17B 0.9800 .
C17 H17C 0.9800 .
C18 C19 1.491(5) .
C18 H18A 0.9900 .
C18 H18B 0.9900 .
C19 H19A 0.9800 .
C19 H19B 0.9800 .
C19 H19C 0.9800 .
C20 H20A 0.9800 .
C20 H20B 0.9800 .
C20 H20C 0.9800 .
C21 H21A 0.9800 .
C21 H21B 0.9800 .
C21 H21C 0.9800 .

loop_
_geom_torsion_atom_site_label_1
_geom_torsion_atom_site_label_2
_geom_torsion_atom_site_label_3
_geom_torsion_atom_site_label_4
_geom_torsion
_geom_torsion_site_symmetry_1
_geom_torsion_site_symmetry_4
C1 N1 Si1 C8 6.5(2) . .
C9 N1 Si1 C8 169.4(3) . .
C1 N1 Si1 C20 -110.9(2) . .
C9 N1 Si1 C20 52.1(3) . .
C1 N1 Si1 C21 130.1(2) . .
C9 N1 Si1 C21 -67.0(3) . .
C9 N1 C1 C8 -169.1(3) . 3_756
Si1 N1 C1 C8 -5.5(4) . 3_756
C9 N1 C1 C2 11.5(4) . .
Si1 N1 C1 C2 175.1(2) . .
C8 C1 C2 C7 57.9(5) 3_756 .
N1 C1 C2 C7 -122.7(4) . .
C8 C1 C2 C3 -120.6(4) 3_756 .
N1 C1 C2 C3 58.8(4) . .
C7 C2 C3 C4 0.8(6) . .
C1 C2 C3 C4 179.4(3) . .
C2 C3 C4 C5 0.8(6) . .
C3 C4 C5 C6 -1.2(7) . .
C4 C5 C6 C7 -0.2(7) . .
C3 C2 C7 C6 -2.2(6) . .
C1 C2 C7 C6 179.3(4) . .
C5 C6 C7 C2 1.9(6) . .
N1 Si1 C8 C1 179.7(4) . 3_756
C20 Si1 C8 C1 -64.5(4) . 3_756
C21 Si1 C8 C1 62.2(4) . 3_756
N1 Si1 C8 C8 -5.8(3) . 3_756
C20 Si1 C8 C8 110.0(3) . 3_756
C21 Si1 C8 C8 -123.3(3) . 3_756
C1 N1 C9 C14 73.7(4) . .
Si1 N1 C9 C14 -87.7(4) . .
C1 N1 C9 C10 -108.7(3) . .
Si1 N1 C9 C10 89.9(3) . .
C14 C9 C10 C11 -0.5(4) . .
N1 C9 C10 C11 -178.1(3) . .
C14 C9 C10 C15 177.0(2) . .
N1 C9 C10 C15 -0.6(3) . .
C14 C9 C10 C15' 179.2(2) . .
N1 C9 C10 C15' 1.6(3) . .
C9 C10 C11 C12 1.6(5) . .
C15 C10 C11 C12 -176.0(3) . .
C15' C10 C11 C12 -178.0(3) . .
C10 C11 C12 C13 -2.2(6) . .
C10 C11 C12 C17 178.2(4) . .
C11 C12 C13 C14 1.7(6) . .
C17 C12 C13 C14 -178.7(4) . .
C12 C13 C14 C9 -0.6(6) . .
C12 C13 C14 C18 177.7(4) . .
C10 C9 C14 C13 0.0(5) . .
N1 C9 C14 C13 177.5(3) . .
C10 C9 C14 C18 -178.3(3) . .
N1 C9 C14 C18 -0.8(5) . .
C9 C10 C15 C16 154.79(15) . .
C11 C10 C15 C16 -27.73(19) . .
C9 C10 C15' C16' 148.89(15) . .
C11 C10 C15' C16' -31.4(2) . .
C13 C14 C18 C19 43.9(5) . .
C9 C14 C18 C19 -137.8(4) . .
